data_7119425
loop_
_publ_author_name
'Aggarwal, Himanshu'
'Das, Raj Kumar'
'Engel, Emile R.'
'Barbour, Leonard J.'

_publ_section_title
;
 A five-fold interpenetrated metal-organic framework showing a large
 variation in thermal expansion behaviour owing to dramatic structural
 transformation upon dehydration-rehydration.
;
_journal_issue 5
_journal_name_full 'Chemical communications (Cambridge, England)'
_journal_page_first 861
_journal_page_last 864
_journal_paper_doi 10.1039/c6cc07995d
_journal_volume 53
_journal_year 2017
_chemical_formula_moiety 'C16 H14 N2 O4 Zn'
_chemical_formula_sum 'C16 H14 N2 O4 Zn'
_chemical_formula_weight 363.66
_chemical_name_systematic
; 
 ? 
;
_space_group_IT_number 2
_symmetry_cell_setting triclinic
_symmetry_space_group_name_Hall '-P 1'
_symmetry_space_group_name_H-M 'P -1'
_atom_sites_solution_hydrogens geom
_atom_sites_solution_primary direct
_atom_sites_solution_secondary difmap
_audit_creation_method SHELXL-97
_audit_update_record
;
2016-05-18 deposited with the CCDC.
2016-12-06 downloaded from the CCDC.
;
_cell_angle_alpha 92.3840(10)
_cell_angle_beta 107.7050(10)
_cell_angle_gamma 95.2330(10)
_cell_formula_units_Z 2
_cell_length_a 8.18160(10)
_cell_length_b 8.85370(10)
_cell_length_c 11.3600(2)
_cell_measurement_reflns_used 5478
_cell_measurement_temperature 220(2)
_cell_measurement_theta_max 26.01
_cell_measurement_theta_min 2.32
_cell_volume 778.558(19)
_computing_cell_refinement 'SAINT (Bruker, 2009)'
_computing_data_reduction SAINT
_computing_molecular_graphics 'X-Seed (Barbour 2001)'
_computing_structure_refinement 'SHELXL-97 (Sheldrick, 1997)'
_computing_structure_solution 'SHELXS-97 (Sheldrick, 1990)'
_diffrn_ambient_temperature 220(2)
_diffrn_measured_fraction_theta_full 0.996
_diffrn_measured_fraction_theta_max 0.996
_diffrn_measurement_device_type 'CCD area detector'
_diffrn_measurement_method 'phi and omega scans'
_diffrn_radiation_monochromator graphite
_diffrn_radiation_source 'fine-focus sealed tube'
_diffrn_radiation_type MoK\a
_diffrn_radiation_wavelength 0.71073
_diffrn_reflns_av_R_equivalents 0.0240
_diffrn_reflns_av_sigmaI/netI 0.0228
_diffrn_reflns_limit_h_max 9
_diffrn_reflns_limit_h_min -10
_diffrn_reflns_limit_k_max 10
_diffrn_reflns_limit_k_min -10
_diffrn_reflns_limit_l_max 14
_diffrn_reflns_limit_l_min -14
_diffrn_reflns_number 10740
_diffrn_reflns_theta_full 26.12
_diffrn_reflns_theta_max 26.12
_diffrn_reflns_theta_min 1.89
_exptl_absorpt_coefficient_mu 1.598
_exptl_absorpt_correction_T_max 0.8761
_exptl_absorpt_correction_T_min 0.6917
_exptl_absorpt_correction_type multi-scan
_exptl_absorpt_process_details SADABS
_exptl_crystal_colour colorless
_exptl_crystal_density_diffrn 1.551
_exptl_crystal_density_method 'not measured'
_exptl_crystal_description plate
_exptl_crystal_F_000 372
_exptl_crystal_size_max 0.249
_exptl_crystal_size_mid 0.132
_exptl_crystal_size_min 0.085
_refine_diff_density_max 0.362
_refine_diff_density_min -0.199
_refine_diff_density_rms 0.052
_refine_ls_extinction_method none
_refine_ls_goodness_of_fit_ref 1.043
_refine_ls_hydrogen_treatment refU
_refine_ls_matrix_type full
_refine_ls_number_parameters 208
_refine_ls_number_reflns 3086
_refine_ls_number_restraints 0
_refine_ls_restrained_S_all 1.043
_refine_ls_R_factor_all 0.0263
_refine_ls_R_factor_gt 0.0242
_refine_ls_shift/su_max 0.001
_refine_ls_shift/su_mean 0.000
_refine_ls_structure_factor_coef Fsqd
_refine_ls_weighting_details 'calc w=1/[\s^2^(Fo^2^)+(0.0270P)^2^+0.4327P] where P=(Fo^2^+2Fc^2^)/3'
_refine_ls_weighting_scheme calc
_refine_ls_wR_factor_gt 0.0588
_refine_ls_wR_factor_ref 0.0596
_reflns_number_gt 2891
_reflns_number_total 3086
_reflns_threshold_expression >2sigma(I)
_cod_data_source_file c6cc07995d2.cif
_cod_data_source_block LJB_1_220K
_cod_depositor_comments
;
The following automatic conversions were performed:

'_symmetry_cell_setting' value 'Triclinic' changed to 'triclinic'
according to
/usr/data/users/saulius/crontab/automatic-downloads/rss-feeds/RSC/lib/dictionaries/cif_core.dic
dictionary named 'cif_core.dic' version 2.4.2 from 2011-04-26.

Automatic conversion script
Id: cif_fix_values 4268 2015-11-12 08:31:59Z antanas 
;
_cod_original_sg_symbol_H-M P-1
_cod_database_code 7119425

loop_
_symmetry_equiv_pos_as_xyz
'x, y, z'
'-x, -y, -z'

loop_
_atom_site_label
_atom_site_type_symbol
_atom_site_fract_x
_atom_site_fract_y
_atom_site_fract_z
_atom_site_U_iso_or_equiv
_atom_site_adp_type
_atom_site_occupancy
_atom_site_symmetry_multiplicity
_atom_site_calc_flag
_atom_site_refinement_flags
Zn1 Zn 0.47612(3) 0.85882(2) 0.743996(18) 0.01960(8) Uani 1 1 d .
O1 O 0.29724(18) 0.90872(16) 0.57471(14) 0.0357(3) Uani 1 1 d .
N1 N 0.64813(19) 1.05246(17) 0.81658(14) 0.0228(3) Uani 1 1 d .
C1 C 0.2013(2) 0.9590(2) 0.63184(19) 0.0297(4) Uani 1 1 d .
O2 O 0.24282(19) 0.96378(18) 0.74726(14) 0.0403(4) Uani 1 1 d .
N2 N 0.63100(19) 0.75828(17) 0.65426(14) 0.0223(3) Uani 1 1 d .
C2 C 0.0325(2) 1.0093(2) 0.56069(18) 0.0273(4) Uani 1 1 d .
H2 H -0.0310 1.0571 0.6050 0.033 Uiso 1 1 calc R
O3 O 0.54430(19) 0.74447(15) 0.90091(12) 0.0321(3) Uani 1 1 d .
C3 C 0.4424(2) 0.6244(2) 0.86059(17) 0.0261(4) Uani 1 1 d .
O4 O 0.33253(19) 0.61109(17) 0.75618(13) 0.0369(3) Uani 1 1 d .
C4 C 0.4551(2) 0.4942(2) 0.94060(17) 0.0259(4) Uani 1 1 d .
H4 H 0.3964 0.3992 0.9048 0.031 Uiso 1 1 calc R
C5 C 0.7057(3) 1.0914(2) 0.93837(17) 0.0279(4) Uani 1 1 d .
H5 H 0.6638 1.0316 0.9917 0.034 Uiso 1 1 calc R
C6 C 0.8246(3) 1.2166(2) 0.98858(18) 0.0326(5) Uani 1 1 d .
H6 H 0.8606 1.2413 1.0745 0.039 Uiso 1 1 calc R
C7 C 0.8912(3) 1.3060(2) 0.91279(19) 0.0314(4) Uani 1 1 d .
C8 C 0.8293(3) 1.2644(2) 0.7871(2) 0.0410(5) Uani 1 1 d .
H8 H 0.8687 1.3222 0.7316 0.049 Uiso 1 1 calc R
C9 C 0.7104(3) 1.1389(2) 0.74291(18) 0.0353(5) Uani 1 1 d .
H9 H 0.6712 1.1128 0.6571 0.042 Uiso 1 1 calc R
C10 C 1.0292(3) 1.4381(2) 0.9649(2) 0.0378(5) Uani 1 1 d .
H10A H 1.0626 1.4822 0.8967 0.045 Uiso 1 1 calc R
H10B H 1.1314 1.4002 1.0208 0.045 Uiso 1 1 calc R
C11 C 0.7965(2) 0.7473(2) 0.71687(17) 0.0268(4) Uani 1 1 d .
H11 H 0.8380 0.7826 0.8009 0.032 Uiso 1 1 calc R
C12 C 0.9088(2) 0.6866(2) 0.66372(17) 0.0270(4) Uani 1 1 d .
H12 H 1.0234 0.6792 0.7115 0.032 Uiso 1 1 calc R
C13 C 0.8513(2) 0.6364(2) 0.53889(18) 0.0246(4) Uani 1 1 d .
C14 C 0.6797(3) 0.6451(2) 0.47502(18) 0.0307(4) Uani 1 1 d .
H14 H 0.6348 0.6101 0.3910 0.037 Uiso 1 1 calc R
C15 C 0.5743(3) 0.7057(2) 0.53551(18) 0.0296(4) Uani 1 1 d .
H15 H 0.4576 0.7100 0.4909 0.036 Uiso 1 1 calc R
C16 C 0.9743(3) 0.5773(2) 0.47743(18) 0.0274(4) Uani 1 1 d .
H16A H 1.0779 0.6501 0.4958 0.033 Uiso 1 1 calc R
H16B H 0.9196 0.5672 0.3874 0.033 Uiso 1 1 calc R

loop_
_atom_site_aniso_label
_atom_site_aniso_U_11
_atom_site_aniso_U_22
_atom_site_aniso_U_33
_atom_site_aniso_U_23
_atom_site_aniso_U_13
_atom_site_aniso_U_12
Zn1 0.01812(12) 0.01983(12) 0.01938(11) 0.00220(7) 0.00333(8) 0.00279(8)
O1 0.0241(7) 0.0384(8) 0.0415(8) 0.0058(6) 0.0028(6) 0.0120(6)
N1 0.0222(8) 0.0214(8) 0.0230(8) 0.0007(6) 0.0051(6) 0.0004(6)
C1 0.0222(10) 0.0207(9) 0.0402(12) 0.0076(8) 0.0008(9) -0.0008(8)
O2 0.0323(8) 0.0476(9) 0.0335(8) 0.0094(7) -0.0021(6) 0.0050(7)
N2 0.0216(8) 0.0223(8) 0.0235(8) 0.0012(6) 0.0069(6) 0.0049(6)
C2 0.0224(10) 0.0238(9) 0.0354(10) 0.0070(8) 0.0066(8) 0.0062(8)
O3 0.0411(8) 0.0258(7) 0.0286(7) 0.0077(6) 0.0100(6) -0.0007(6)
C3 0.0271(10) 0.0269(10) 0.0282(10) 0.0064(8) 0.0126(8) 0.0075(8)
O4 0.0364(8) 0.0407(8) 0.0290(8) 0.0091(6) 0.0017(6) 0.0069(7)
C4 0.0245(10) 0.0226(9) 0.0309(10) 0.0045(7) 0.0091(8) 0.0001(7)
C5 0.0293(10) 0.0292(10) 0.0254(10) 0.0007(8) 0.0110(8) -0.0044(8)
C6 0.0329(11) 0.0365(11) 0.0236(10) -0.0051(8) 0.0059(8) -0.0075(9)
C7 0.0299(11) 0.0268(10) 0.0361(11) -0.0008(8) 0.0107(9) -0.0039(8)
C8 0.0561(15) 0.0330(11) 0.0336(11) 0.0059(9) 0.0183(11) -0.0126(10)
C9 0.0493(13) 0.0307(11) 0.0216(10) 0.0028(8) 0.0075(9) -0.0059(9)
C10 0.0332(12) 0.0346(11) 0.0443(13) -0.0023(9) 0.0144(10) -0.0084(9)
C11 0.0249(10) 0.0332(10) 0.0214(9) 0.0004(7) 0.0047(8) 0.0073(8)
C12 0.0205(9) 0.0316(10) 0.0276(10) 0.0019(8) 0.0044(8) 0.0064(8)
C13 0.0267(10) 0.0181(9) 0.0307(10) 0.0012(7) 0.0117(8) 0.0025(7)
C14 0.0292(11) 0.0343(11) 0.0256(10) -0.0077(8) 0.0054(8) 0.0041(8)
C15 0.0218(10) 0.0341(11) 0.0285(10) -0.0039(8) 0.0013(8) 0.0052(8)
C16 0.0284(10) 0.0254(10) 0.0314(10) 0.0016(8) 0.0137(8) 0.0032(8)

loop_
_atom_type_symbol
_atom_type_description
_atom_type_scat_dispersion_real
_atom_type_scat_dispersion_imag
_atom_type_scat_source
C C 0.0033 0.0016 'International Tables Vol C Tables 4.2.6.8 and 6.1.1.4'
H H 0.0000 0.0000 'International Tables Vol C Tables 4.2.6.8 and 6.1.1.4'
N N 0.0061 0.0033 'International Tables Vol C Tables 4.2.6.8 and 6.1.1.4'
O O 0.0106 0.0060 'International Tables Vol C Tables 4.2.6.8 and 6.1.1.4'
Zn Zn 0.2839 1.4301 'International Tables Vol C Tables 4.2.6.8 and 6.1.1.4'

loop_
_geom_angle_atom_site_label_1
_geom_angle_atom_site_label_2
_geom_angle_atom_site_label_3
_geom_angle
_geom_angle_site_symmetry_1
_geom_angle_site_symmetry_3
O3 Zn1 N1 95.86(6) . .
O3 Zn1 N2 97.26(6) . .
N1 Zn1 N2 95.89(6) . .
O3 Zn1 O1 152.49(6) . .
N1 Zn1 O1 108.50(6) . .
N2 Zn1 O1 92.88(6) . .
O3 Zn1 O2 105.48(6) . .
N1 Zn1 O2 95.68(6) . .
N2 Zn1 O2 153.22(6) . .
O1 Zn1 O2 60.52(6) . .
O3 Zn1 O4 58.29(5) . .
N1 Zn1 O4 154.03(5) . .
N2 Zn1 O4 90.28(6) . .
O1 Zn1 O4 96.30(5) . .
O2 Zn1 O4 89.80(6) . .
O3 Zn1 C1 131.50(7) . .
N1 Zn1 C1 104.39(6) . .
N2 Zn1 C1 123.20(7) . .
O1 Zn1 C1 30.41(6) . .
O2 Zn1 C1 30.11(6) . .
O4 Zn1 C1 93.02(6) . .
O3 Zn1 C3 29.47(6) . .
N1 Zn1 C3 125.32(6) . .
N2 Zn1 C3 92.92(6) . .
O1 Zn1 C3 124.81(6) . .
O2 Zn1 C3 99.90(6) . .
O4 Zn1 C3 28.88(5) . .
C1 Zn1 C3 114.95(6) . .
C1 O1 Zn1 90.89(12) . .
C9 N1 C5 117.64(16) . .
C9 N1 Zn1 120.79(13) . .
C5 N1 Zn1 121.51(12) . .
O2 C1 O1 121.18(18) . .
O2 C1 C2 119.15(19) . .
O1 C1 C2 119.65(18) . .
O2 C1 Zn1 62.50(11) . .
O1 C1 Zn1 58.70(10) . .
C2 C1 Zn1 176.41(14) . .
C1 O2 Zn1 87.39(13) . .
C15 N2 C11 117.52(16) . .
C15 N2 Zn1 123.19(12) . .
C11 N2 Zn1 119.28(12) . .
C2 C2 C1 123.6(2) 2_576 .
C3 O3 Zn1 98.03(11) . .
O4 C3 O3 122.31(17) . .
O4 C3 C4 118.89(18) . .
O3 C3 C4 118.80(17) . .
O4 C3 Zn1 69.99(11) . .
O3 C3 Zn1 52.50(9) . .
C4 C3 Zn1 170.01(14) . .
C3 O4 Zn1 81.13(11) . .
C4 C4 C3 123.2(2) 2_667 .
N1 C5 C6 122.27(18) . .
C5 C6 C7 120.40(18) . .
C8 C7 C6 116.46(18) . .
C8 C7 C10 121.54(19) . .
C6 C7 C10 121.96(19) . .
C9 C8 C7 120.31(19) . .
N1 C9 C8 122.91(18) . .
C7 C10 C10 112.9(2) . 2_787
N2 C11 C12 123.00(17) . .
C11 C12 C13 119.53(17) . .
C14 C13 C12 117.40(17) . .
C14 C13 C16 122.25(17) . .
C12 C13 C16 120.35(17) . .
C13 C14 C15 119.61(18) . .
N2 C15 C14 122.90(18) . .
C13 C16 C16 111.15(19) . 2_766

loop_
_geom_bond_atom_site_label_1
_geom_bond_atom_site_label_2
_geom_bond_distance
_geom_bond_site_symmetry_2
Zn1 O3 2.0401(13) .
Zn1 N1 2.0823(15) .
Zn1 N2 2.0865(15) .
Zn1 O1 2.1242(14) .
Zn1 O2 2.2073(16) .
Zn1 O4 2.4216(15) .
Zn1 C1 2.4858(19) .
Zn1 C3 2.5462(19) .
O1 C1 1.259(3) .
N1 C9 1.337(3) .
N1 C5 1.338(2) .
C1 O2 1.248(2) .
C1 C2 1.491(3) .
N2 C15 1.334(2) .
N2 C11 1.339(2) .
C2 C2 1.315(4) 2_576
O3 C3 1.265(2) .
C3 O4 1.245(2) .
C3 C4 1.489(3) .
C4 C4 1.320(4) 2_667
C5 C6 1.384(3) .
C6 C7 1.388(3) .
C7 C8 1.383(3) .
C7 C10 1.513(3) .
C8 C9 1.376(3) .
C10 C10 1.524(4) 2_787
C11 C12 1.377(3) .
C12 C13 1.390(3) .
C13 C14 1.381(3) .
C13 C16 1.506(3) .
C14 C15 1.385(3) .
C16 C16 1.531(4) 2_766
